data_4501161
loop_
_publ_author_name
'Kilah, Nathan L.'
'Wise, Matthew D.'
'Beer, Paul D.'

_publ_section_title
;
 Crystallographic Implications for the Design of Halogen Bonding Anion
 Receptors
;
_journal_issue 10
_journal_name_full 'Crystal Growth &amp; Design'
_journal_page_first 4565
_journal_paper_doi 10.1021/cg200811a
_journal_volume 11
_journal_year 2011
_chemical_formula_moiety
;
C81 H97 I N3 O2, C32 H33 D2 N3 O10, 1.33(C D Cl3), 0.62(C D4 O), 0.68(O D2), Br
;
_chemical_formula_sum 'C114.94 H130 Br Cl3.98 D7.14 I N6 O13.29'
_chemical_formula_weight 2170.32
_chemical_name_systematic
;
?
;
_space_group_IT_number 2
_symmetry_cell_setting triclinic
_symmetry_space_group_name_Hall '-P 1'
_symmetry_space_group_name_H-M 'P -1'
_atom_sites_solution_hydrogens geom
_atom_sites_solution_primary direct
_audit_creation_date 11-06-23
_audit_creation_method CRYSTALS_ver_14.06
_cell_angle_alpha 95.308(3)
_cell_angle_beta 99.302(3)
_cell_angle_gamma 107.478(4)
_cell_formula_units_Z 2
_cell_length_a 15.3999(8)
_cell_length_b 16.4410(9)
_cell_length_c 23.9879(15)
_cell_measurement_reflns_used 12939
_cell_measurement_temperature 150
_cell_measurement_theta_max 23
_cell_measurement_theta_min 5
_cell_volume 5652.4(6)
_computing_cell_refinement 'DENZO/SCALEPACK (Otwinowski & Minor, 1997)'
_computing_data_collection 'COLLECT (Nonius, 2001).'
_computing_data_reduction 'DENZO/SCALEPACK (Otwinowski & Minor, 1997)'
_computing_molecular_graphics 'ORTEP3 (Farrugia, 1997)'
_computing_publication_material 'CRYSTALS (Betteridge et al., 2003)'
_computing_structure_refinement 'CRYSTALS (Betteridge et al., 2003)'
_computing_structure_solution 'SUPERFLIP (Palatinus & Chapuis, 2007)'
_diffrn_ambient_temperature 150
_diffrn_measured_fraction_theta_full 0.978
_diffrn_measured_fraction_theta_max 0.947
_diffrn_measurement_device Area
_diffrn_measurement_device_type 'Nonius KappaCCD'
_diffrn_measurement_method \w
_diffrn_radiation_monochromator graphite
_diffrn_radiation_type 'Mo K\a'
_diffrn_radiation_wavelength 0.71073
_diffrn_reflns_av_R_equivalents 0.107
_diffrn_reflns_limit_h_max 16
_diffrn_reflns_limit_h_min -17
_diffrn_reflns_limit_k_max 18
_diffrn_reflns_limit_k_min -18
_diffrn_reflns_limit_l_max 26
_diffrn_reflns_limit_l_min 0
_diffrn_reflns_number 37139
_diffrn_reflns_theta_full 20.038
_diffrn_reflns_theta_max 23.300
_diffrn_reflns_theta_min 5.094
_diffrn_standards_number 0
_exptl_absorpt_coefficient_mu 0.792
_exptl_absorpt_correction_T_max 1.00
_exptl_absorpt_correction_T_min 0.56
_exptl_absorpt_correction_type multi-scan
_exptl_absorpt_process_details 'DENZO/SCALEPACK (Otwinowski & Minor, 1997)'
_exptl_crystal_colour colourless
_exptl_crystal_density_diffrn 1.275
_exptl_crystal_density_method 'not measured'
_exptl_crystal_description lath
_exptl_crystal_F_000 2261.297
_exptl_crystal_size_max 0.390
_exptl_crystal_size_mid 0.150
_exptl_crystal_size_min 0.030
_refine_diff_density_max 1.80
_refine_diff_density_min -1.22
_refine_ls_extinction_method None
_refine_ls_goodness_of_fit_ref 0.9557
_refine_ls_hydrogen_treatment constr
_refine_ls_matrix_type full
_refine_ls_number_parameters 1326
_refine_ls_number_reflns 11395
_refine_ls_number_restraints 701
_refine_ls_R_factor_all 0.1551
_refine_ls_R_factor_gt 0.1143
_refine_ls_shift/su_max 0.0001136
_refine_ls_shift/su_mean 0.0000077
_refine_ls_structure_factor_coef Fsqd
_refine_ls_weighting_details
;
 Method, part 1, Chebychev polynomial, (Watkin, 1994, Prince, 1982) 
 [weight] = 1.0/[A~0~*T~0~(x)+A~1~*T~1~(x) ... +A~n-1~]*T~n-1~(x)] 
 where A~i~ are the Chebychev coefficients listed below and x= Fcalc/Fmax 
 Method = Robust Weighting (Prince, 1982) 
 W = [weight] * [1-(deltaF/6*sigmaF)^2^]^2^ 
 A~i~ are: 
 57.6 90.6 50.6 18.7 3.89 
;
_refine_ls_weighting_scheme calc
_refine_ls_wR_factor_all 0.2955
_refine_ls_wR_factor_gt 0.2602
_refine_ls_wR_factor_ref 0.2954
_reflns_limit_h_max 16
_reflns_limit_h_min -17
_reflns_limit_k_max 18
_reflns_limit_k_min -18
_reflns_limit_l_max 26
_reflns_limit_l_min 0
_reflns_number_gt 7760
_reflns_number_total 15453
_reflns_threshold_expression I>2.0\s(I)
_oxford_diffrn_Wilson_B_factor 4.73
_oxford_diffrn_Wilson_scale 45.27
_oxford_refine_ls_r_factor_ref 0.1551
_oxford_refine_ls_scale 0.1765(2)
_oxford_reflns_number_all 11396
_oxford_reflns_threshold_expression_ref I>-3.0\s(I)
_oxford_structure_analysis_title 064NLK10
_cod_data_source_file cg200811a_si_001.cif
_cod_data_source_block BrITmRotax
_cod_original_sg_symbol_H-M 'P -1 '
_cod_original_formula_sum 'C114.94 H130 D7.14 Br Cl3.98 I N6 O13.29'
_cod_database_code 4501161

loop_
_symmetry_equiv_pos_as_xyz
x,y,z
-x,-y,-z

loop_
_atom_site_label
_atom_site_type_symbol
_atom_site_fract_x
_atom_site_fract_y
_atom_site_fract_z
_atom_site_U_iso_or_equiv
_atom_site_occupancy
_atom_site_adp_type
_atom_site_refinement_flags_posn
_atom_site_refinement_flags_adp
_atom_site_refinement_flags_occupancy
_atom_site_disorder_group
I1 I 0.68583(7) 0.50242(7) 0.32022(4) 0.0711 1.0000 Uani . . . .
Br1 Br 0.55105(16) 0.34275(16) 0.24143(8) 0.1214 1.0000 Uani . . . .
Cl401 Cl 0.1877(9) 0.2278(9) 0.4362(5) 0.0860 0.325(10) Uani D U P 4
Cl402 Cl 0.1678(10) 0.2646(11) 0.3216(5) 0.1147 0.325(10) Uani D U P 4
Cl403 Cl 0.0501(9) 0.3050(9) 0.3914(6) 0.1013 0.325(10) Uani D U P 4
Cl601 Cl 0.7644(4) 0.0715(6) 0.1936(3) 0.1730 1.0000 Uani D U . .
Cl602 Cl 0.6024(8) 0.0481(9) 0.2410(5) 0.1846 0.615(12) Uani D U P 6
Cl603 Cl 0.5837(8) -0.0318(10) 0.1265(6) 0.1880 0.615(12) Uani D U P 6
Cl612 Cl 0.5870(10) 0.0982(14) 0.1657(10) 0.1875 0.385(12) Uani D U P 7
Cl613 Cl 0.5990(15) -0.0705(12) 0.1775(18) 0.2654 0.385(12) Uani D U P 7
O11 O 0.7466(6) 0.4813(5) 0.5731(3) 0.0572 1.0000 Uani . . . .
O20 O 0.9044(6) 0.7648(6) 0.3109(3) 0.0581 1.0000 Uani . . . .
O108 O 0.4154(12) 0.0949(10) 0.5142(7) 0.1385 1.0000 Uani . U . .
O109 O 0.5567(12) 0.0905(13) 0.5315(8) 0.1712 1.0000 Uani . U . .
O111 O 0.7611(10) 0.2005(11) 0.4008(7) 0.1596 1.0000 Uani D U . .
O115 O 0.8867(8) 0.3915(8) 0.3651(5) 0.1590 1.0000 Uani D U . .
O122 O 1.1082(8) 0.7389(8) 0.4060(6) 0.1935 1.0000 Uani D U . .
O125 O 1.1461(10) 0.9015(8) 0.4386(7) 0.1682 1.0000 Uani D U . .
O131 O 0.3871(8) 0.3570(8) 0.4317(4) 0.0996 1.0000 Uani D U . .
O135 O 0.4815(5) 0.5479(5) 0.3714(3) 0.0756 1.0000 Uani D U . .
O142 O 0.7159(6) 0.8910(6) 0.3865(4) 0.0961 1.0000 Uani D U . .
O145 O 0.8880(8) 0.9748(7) 0.3725(6) 0.1271 1.0000 Uani D U . .
O500 O -0.0470(18) 0.2404(17) 0.4341(13) 0.1797 0.675(10) Uani . . P 5
O800 O 0.6577(18) 0.2398(19) 0.1713(11) 0.1397 0.615(12) Uani . . P 6
N4 N 0.8687(9) 0.7282(9) 0.4248(6) 0.0725 1.0000 Uani . . . .
N6 N 0.8622(8) 0.6750(8) 0.4651(5) 0.0694 1.0000 Uani . . . .
N7 N 0.8067(8) 0.6022(8) 0.4355(5) 0.0639 1.0000 Uani . . . .
N107 N 0.4942(13) 0.1160(12) 0.5074(8) 0.1188 1.0000 Uani . U . .
N112 N 0.7063(8) 0.2586(9) 0.3244(6) 0.1327 1.0000 Uani D U . .
N132 N 0.4321(7) 0.3665(7) 0.3439(4) 0.0829 1.0000 Uani D U . .
C2 C 0.7773(9) 0.6044(10) 0.3791(5) 0.0578 1.0000 Uani . . . .
C3 C 0.8196(10) 0.6887(11) 0.3739(6) 0.0626 1.0000 Uani . . . .
C5 C 0.9262(12) 0.8179(10) 0.4431(7) 0.0925 1.0000 Uani . . . .
C8 C 0.7809(10) 0.5261(9) 0.4668(6) 0.0647 1.0000 Uani . . . .
C9 C 0.6892(8) 0.5142(9) 0.4851(6) 0.0565 1.0000 Uani . . . .
C10 C 0.6718(9) 0.4477(9) 0.5248(5) 0.0581 1.0000 Uani . . . .
C12 C 0.7475(9) 0.4345(8) 0.6182(5) 0.0476 1.0000 Uani . . . .
C13 C 0.8228(8) 0.4676(8) 0.6628(5) 0.0466 1.0000 Uani . . . .
C14 C 0.8297(8) 0.4261(8) 0.7101(5) 0.0461 1.0000 Uani . . . .
C15 C 0.7630(8) 0.3512(7) 0.7137(5) 0.0388 1.0000 Uani . . . .
C16 C 0.6866(8) 0.3196(8) 0.6687(5) 0.0481 1.0000 Uani . . . .
C17 C 0.6786(8) 0.3604(8) 0.6210(5) 0.0477 1.0000 Uani . . . .
C18 C 0.7634(7) 0.3060(7) 0.7682(5) 0.0375 1.0000 Uani . . . .
C19 C 0.8142(10) 0.7343(12) 0.3225(7) 0.0831 1.0000 Uani . . . .
C21 C 0.9119(9) 0.8026(8) 0.2619(5) 0.0467 1.0000 Uani . . . .
C22 C 0.9991(8) 0.8475(7) 0.2554(5) 0.0407 1.0000 Uani . . . .
C23 C 1.0113(7) 0.8844(6) 0.2070(4) 0.0327 1.0000 Uani . . . .
C24 C 0.9369(8) 0.8804(7) 0.1639(5) 0.0379 1.0000 Uani . . . .
C25 C 0.8507(9) 0.8354(8) 0.1718(5) 0.0525 1.0000 Uani . . . .
C26 C 0.8361(9) 0.7977(9) 0.2208(6) 0.0573 1.0000 Uani . . . .
C27 C 0.9546(8) 0.9266(7) 0.1109(4) 0.0393 1.0000 Uani . . . .
C30 C 0.7501(8) 0.2084(8) 0.7535(5) 0.0437 1.0000 Uani . . . .
C31 C 0.7447(9) 0.1655(9) 0.7009(6) 0.0561 1.0000 Uani . . . .
C32 C 0.7323(10) 0.0788(9) 0.6913(6) 0.0637 1.0000 Uani . . . .
C33 C 0.7254(8) 0.0290(8) 0.7351(6) 0.0510 1.0000 Uani . . . .
C34 C 0.7344(8) 0.0726(8) 0.7882(5) 0.0471 1.0000 Uani . . . .
C35 C 0.7491(8) 0.1596(8) 0.7987(5) 0.0439 1.0000 Uani . . . .
C36 C 0.7019(7) -0.0703(5) 0.7243(4) 0.0537 1.0000 Uani D . . .
C37 C 0.6013(9) -0.1108(10) 0.7296(6) 0.0903 1.0000 Uani D . . .
C38 C 0.7648(9) -0.0994(9) 0.7686(6) 0.0950 1.0000 Uani D . . .
C39 C 0.7130(10) -0.1009(9) 0.6651(6) 0.1026 1.0000 Uani D . . .
C40 C 0.6849(7) 0.3228(8) 0.7952(5) 0.0408 1.0000 Uani . . . .
C41 C 0.6845(8) 0.4060(8) 0.8089(5) 0.0439 1.0000 Uani . . . .
C42 C 0.6184(9) 0.4242(9) 0.8338(5) 0.0517 1.0000 Uani . . . .
C43 C 0.5430(9) 0.3597(10) 0.8449(5) 0.0545 1.0000 Uani . . . .
C44 C 0.5407(9) 0.2758(10) 0.8292(5) 0.0578 1.0000 Uani . . . .
C45 C 0.6097(9) 0.2571(8) 0.8048(5) 0.0489 1.0000 Uani . . . .
C46 C 0.4681(6) 0.3810(7) 0.8737(4) 0.0671 1.0000 Uani D . . .
C47 C 0.5154(10) 0.4440(9) 0.9296(6) 0.0843 1.0000 Uani D . . .
C48 C 0.4158(9) 0.4249(10) 0.8326(6) 0.0993 1.0000 Uani D . . .
C49 C 0.3989(8) 0.3011(9) 0.8871(5) 0.0780 1.0000 Uani D . . .
C50 C 0.8587(8) 0.3454(7) 0.8103(5) 0.0423 1.0000 Uani . . . .
C51 C 0.9373(9) 0.3326(8) 0.7933(6) 0.0507 1.0000 Uani . . . .
C52 C 1.0241(9) 0.3654(8) 0.8288(6) 0.0553 1.0000 Uani . . . .
C53 C 1.0380(9) 0.4113(7) 0.8830(5) 0.0525 1.0000 Uani D U . .
C54 C 0.9596(8) 0.4220(8) 0.8992(5) 0.0462 1.0000 Uani . U . .
C55 C 0.8726(8) 0.3896(8) 0.8647(5) 0.0443 1.0000 Uani . U . .
C56 C 1.1397(7) 0.4532(6) 0.9165(4) 0.0837 1.0000 Uani D U . .
C57 C 1.1396(11) 0.4963(13) 0.9752(8) 0.1878 1.0000 Uani D U . .
C58 C 1.1938(11) 0.5215(12) 0.8837(10) 0.2081 1.0000 Uani D U . .
C59 C 1.1861(10) 0.3843(10) 0.9228(7) 0.1175 1.0000 Uani D U . .
C60 C 0.9738(8) 1.0242(7) 0.1254(5) 0.0384 1.0000 Uani . . . .
C61 C 0.9740(8) 1.0745(8) 0.0823(5) 0.0451 1.0000 Uani . . . .
C62 C 0.9960(9) 1.1618(9) 0.0941(6) 0.0548 1.0000 Uani . . . .
C63 C 1.0196(9) 1.2063(8) 0.1499(7) 0.0596 1.0000 Uani . U . .
C64 C 1.0140(9) 1.1552(9) 0.1923(6) 0.0589 1.0000 Uani . U . .
C65 C 0.9929(8) 1.0673(9) 0.1820(6) 0.0512 1.0000 Uani . U . .
C66 C 1.0495(10) 1.3048(6) 0.1614(7) 0.0977 1.0000 Uani D U . .
C67 C 0.9872(14) 1.3307(11) 0.1971(10) 0.1751 1.0000 Uani D U . 1
C68 C 1.1490(12) 1.3378(11) 0.1951(11) 0.2055 1.0000 Uani D U . 1
C69 C 1.0447(18) 1.3459(12) 0.1069(9) 0.2181 1.0000 Uani D U . 1
C70 C 0.8642(8) 0.8916(7) 0.0633(5) 0.0385 1.0000 Uani . . . .
C71 C 0.7871(9) 0.9152(8) 0.0677(6) 0.0527 1.0000 Uani . . . .
C72 C 0.7046(9) 0.8812(10) 0.0280(6) 0.0594 1.0000 Uani . . . .
C73 C 0.6960(10) 0.8226(10) -0.0192(7) 0.0648 1.0000 Uani . . . .
C74 C 0.7734(11) 0.8026(8) -0.0255(5) 0.0605 1.0000 Uani . . . .
C75 C 0.8581(9) 0.8346(8) 0.0145(5) 0.0534 1.0000 Uani . . . .
C76 C 0.6023(8) 0.7887(7) -0.0627(4) 0.0851 1.0000 Uani D . . .
C77 C 0.5227(12) 0.8144(12) -0.0430(8) 0.1423 1.0000 Uani D . . .
C78 C 0.6174(12) 0.8226(10) -0.1185(6) 0.1394 1.0000 Uani D . . .
C79 C 0.5755(12) 0.6912(10) -0.0727(7) 0.1354 1.0000 Uani D . . .
C80 C 1.0376(8) 0.9066(7) 0.0907(4) 0.0372 1.0000 Uani . . . .
C81 C 1.1099(8) 0.9702(7) 0.0760(4) 0.0388 1.0000 Uani . . . .
C82 C 1.1814(8) 0.9481(9) 0.0550(5) 0.0477 1.0000 Uani . . . .
C83 C 1.1840(8) 0.8643(8) 0.0484(5) 0.0446 1.0000 Uani . . . .
C84 C 1.1108(9) 0.8031(7) 0.0639(5) 0.0432 1.0000 Uani . . . .
C85 C 1.0411(8) 0.8249(8) 0.0852(5) 0.0435 1.0000 Uani . . . .
C86 C 1.2638(6) 0.8450(6) 0.0246(4) 0.0560 1.0000 Uani D . . .
C87 C 1.3571(9) 0.9020(9) 0.0617(6) 0.0928 1.0000 Uani D . . .
C88 C 1.2593(11) 0.8658(9) -0.0365(6) 0.0935 1.0000 Uani D . . .
C89 C 1.2574(11) 0.7503(9) 0.0241(6) 0.1021 1.0000 Uani D . . .
C101 C 0.5662(10) 0.2837(10) 0.3869(7) 0.0749 1.0000 Uani . U . .
C102 C 0.4908(10) 0.2831(10) 0.4146(5) 0.0726 1.0000 Uani D U . .
C103 C 0.4701(11) 0.2279(11) 0.4518(7) 0.0805 1.0000 Uani . U . .
C104 C 0.5222(13) 0.1748(11) 0.4653(8) 0.0942 1.0000 Uani . U . .
C105 C 0.5946(13) 0.1743(12) 0.4406(9) 0.1014 1.0000 Uani . U . .
C106 C 0.6179(12) 0.2257(11) 0.4021(8) 0.0950 1.0000 Uani D U . .
C110 C 0.6995(9) 0.2283(12) 0.3766(7) 0.1246 1.0000 Uani D U . .
C113 C 0.7917(12) 0.2667(9) 0.2999(7) 0.1636 1.0000 Uani D U . .
C114 C 0.8534(11) 0.3656(8) 0.3094(6) 0.1305 1.0000 Uani D U . .
C116 C 0.9431(7) 0.4775(7) 0.3744(4) 0.1122 1.0000 Uani D U . .
C117 C 1.0007(8) 0.5138(9) 0.4283(5) 0.1174 1.0000 Uani D U . .
C118 C 1.0545(8) 0.6000(9) 0.4384(4) 0.1362 1.0000 Uani D U . .
C119 C 1.0502(7) 0.6499(8) 0.3965(5) 0.1218 1.0000 Uani D U . .
C120 C 0.9919(8) 0.6136(9) 0.3426(5) 0.1124 1.0000 Uani D U . .
C121 C 0.9395(7) 0.5278(9) 0.3322(4) 0.1112 1.0000 Uani D U . .
C123 C 1.1541(17) 0.7603(9) 0.4594(8) 0.1993 1.0000 Uani D U . .
C124 C 1.2043(11) 0.8590(10) 0.4710(10) 0.2001 1.0000 Uani D U . .
C126 C 1.1780(11) 0.9909(10) 0.4603(9) 0.1543 1.0000 Uani D U . .
C127 C 1.1021(15) 1.0290(13) 0.4416(8) 0.1662 1.0000 Uani D U . .
C130 C 0.4330(8) 0.3360(8) 0.3980(4) 0.0750 1.0000 Uani D U . .
C133 C 0.3694(6) 0.4197(9) 0.3247(5) 0.0911 1.0000 Uani D U . .
C134 C 0.4334(9) 0.5161(6) 0.3220(4) 0.0802 1.0000 Uani D U . .
C136 C 0.5400(6) 0.6350(5) 0.3726(3) 0.0676 1.0000 Uani D U . .
C137 C 0.5973(6) 0.6790(7) 0.4229(4) 0.0706 1.0000 Uani D U . .
C138 C 0.6549(6) 0.7627(7) 0.4265(3) 0.0737 1.0000 Uani D U . .
C139 C 0.6572(6) 0.8034(5) 0.3804(3) 0.0733 1.0000 Uani D U . .
C140 C 0.5967(6) 0.7612(7) 0.3271(4) 0.0713 1.0000 Uani D U . .
C141 C 0.5378(6) 0.6760(6) 0.3233(3) 0.0706 1.0000 Uani D U . .
C143 C 0.7235(11) 0.9153(8) 0.3333(6) 0.1430 1.0000 Uani D U . .
C144 C 0.8159(10) 0.9941(8) 0.3402(7) 0.1828 1.0000 Uani D U . .
C146 C 0.9716(10) 1.0384(8) 0.3732(9) 0.1406 1.0000 Uani D U . .
C147 C 1.0504(10) 1.0034(10) 0.3911(6) 0.1218 1.0000 Uani D U . .
C400 C 0.1630(8) 0.3011(7) 0.3901(5) 0.0775 0.325(10) Uani D U P 4
C600 C 0.6450(8) 0.0614(7) 0.1791(4) 0.1478 0.615(12) Uani D U P 6
C610 C 0.6512(12) 0.0259(11) 0.1541(7) 0.1933 0.385(12) Uani D U P 7
C801 C 0.712(2) 0.312(3) 0.1482(16) 0.1475 0.615(12) Uani . . P 6
D801 D 0.6276 0.2682 0.1908 0.1696 0.615(12) Uiso R . P 6
D1121 D 0.6593 0.2735 0.3055 0.1588 1.0000 Uiso R . . .
D1321 D 0.4690 0.3544 0.3211 0.1002 1.0000 Uiso R . . .
D4001 D 0.2082 0.3588 0.4030 0.0990 0.325(10) Uiso R . P 4
D5001 D -0.0204 0.2563 0.4044 0.2148 0.675(10) Uiso R . P 5
D5002 D -0.1090 0.2273 0.4237 0.2148 0.675(10) Uiso R . P 5
D6001 D 0.6367 0.1129 0.1645 0.1761 0.615(12) Uiso R . P 6
D6101 D 0.6482 0.0073 0.1136 0.2270 0.385(12) Uiso R . P 7
D8011 D 0.7491 0.2929 0.1255 0.1755 0.615(12) Uiso R . P 6
D8012 D 0.7511 0.3562 0.1782 0.1755 0.615(12) Uiso R . P 6
D8013 D 0.6714 0.3350 0.1251 0.1755 0.615(12) Uiso R . P 6
H51 H 0.9528 0.8261 0.4832 0.1370 1.0000 Uiso R . . .
H52 H 0.8889 0.8549 0.4362 0.1370 1.0000 Uiso R . . .
H53 H 0.9747 0.8312 0.4216 0.1371 1.0000 Uiso R . . .
H81 H 0.7754 0.4743 0.4415 0.0811 1.0000 Uiso R . . .
H82 H 0.8291 0.5343 0.5004 0.0811 1.0000 Uiso R . . .
H91 H 0.6394 0.4967 0.4517 0.0730 1.0000 Uiso R . . .
H92 H 0.6917 0.5692 0.5052 0.0731 1.0000 Uiso R . . .
H101 H 0.6735 0.3933 0.5061 0.0732 1.0000 Uiso R . . .
H102 H 0.6120 0.4393 0.5360 0.0731 1.0000 Uiso R . . .
H131 H 0.8697 0.5183 0.6611 0.0560 1.0000 Uiso R . . .
H141 H 0.8807 0.4492 0.7402 0.0580 1.0000 Uiso R . . .
H161 H 0.6391 0.2698 0.6708 0.0590 1.0000 Uiso R . . .
H171 H 0.6268 0.3378 0.5911 0.0582 1.0000 Uiso R . . .
H191 H 0.7732 0.6935 0.2900 0.1051 1.0000 Uiso R . . .
H192 H 0.7906 0.7821 0.3294 0.1051 1.0000 Uiso R . . .
H221 H 1.0504 0.8532 0.2840 0.0490 1.0000 Uiso R . . .
H231 H 1.0714 0.9134 0.2029 0.0411 1.0000 Uiso R . . .
H251 H 0.7994 0.8299 0.1432 0.0621 1.0000 Uiso R . . .
H261 H 0.7762 0.7694 0.2258 0.0701 1.0000 Uiso R . . .
H311 H 0.7496 0.1964 0.6704 0.0681 1.0000 Uiso R . . .
H321 H 0.7283 0.0520 0.6547 0.0781 1.0000 Uiso R . . .
H341 H 0.7299 0.0410 0.8188 0.0562 1.0000 Uiso R . . .
H351 H 0.7585 0.1871 0.8362 0.0550 1.0000 Uiso R . . .
H371 H 0.5910 -0.0859 0.7647 0.1370 1.0000 Uiso R . . .
H372 H 0.5882 -0.1718 0.7289 0.1370 1.0000 Uiso R . . .
H373 H 0.5615 -0.1007 0.6976 0.1371 1.0000 Uiso R . . .
H381 H 0.8281 -0.0762 0.7645 0.1440 1.0000 Uiso R . . .
H382 H 0.7469 -0.1612 0.7629 0.1440 1.0000 Uiso R . . .
H383 H 0.7592 -0.0793 0.8063 0.1440 1.0000 Uiso R . . .
H391 H 0.7755 -0.0730 0.6609 0.1570 1.0000 Uiso R . . .
H392 H 0.6700 -0.0870 0.6369 0.1570 1.0000 Uiso R . . .
H393 H 0.7005 -0.1621 0.6606 0.1570 1.0000 Uiso R . . .
H411 H 0.7314 0.4511 0.8005 0.0531 1.0000 Uiso R . . .
H421 H 0.6232 0.4816 0.8442 0.0661 1.0000 Uiso R . . .
H441 H 0.4916 0.2301 0.8352 0.0701 1.0000 Uiso R . . .
H451 H 0.6060 0.1998 0.7946 0.0611 1.0000 Uiso R . . .
H471 H 0.4689 0.4545 0.9490 0.1270 1.0000 Uiso R . . .
H472 H 0.5534 0.4975 0.9208 0.1271 1.0000 Uiso R . . .
H473 H 0.5538 0.4195 0.9539 0.1270 1.0000 Uiso R . . .
H481 H 0.4582 0.4767 0.8247 0.1479 1.0000 Uiso R . . .
H482 H 0.3694 0.4392 0.8498 0.1480 1.0000 Uiso R . . .
H483 H 0.3867 0.3861 0.7975 0.1480 1.0000 Uiso R . . .
H491 H 0.3671 0.2616 0.8525 0.1160 1.0000 Uiso R . . .
H492 H 0.3541 0.3176 0.9054 0.1159 1.0000 Uiso R . . .
H493 H 0.4312 0.2731 0.9126 0.1160 1.0000 Uiso R . . .
H511 H 0.9304 0.3008 0.7576 0.0631 1.0000 Uiso R . . .
H521 H 1.0751 0.3573 0.8158 0.0670 1.0000 Uiso R . . .
H541 H 0.9663 0.4525 0.9354 0.0581 1.0000 Uiso R . . .
H551 H 0.8216 0.3981 0.8780 0.0540 1.0000 Uiso R . . .
H571 H 1.1062 0.4529 0.9957 0.2591 1.0000 Uiso R . . .
H572 H 1.1098 0.5398 0.9708 0.2589 1.0000 Uiso R . . .
H573 H 1.2027 0.5228 0.9958 0.2590 1.0000 Uiso R . . .
H581 H 1.2559 0.5494 0.9053 0.2899 1.0000 Uiso R . . .
H582 H 1.1968 0.4939 0.8471 0.2901 1.0000 Uiso R . . .
H583 H 1.1631 0.5640 0.8781 0.2900 1.0000 Uiso R . . .
H591 H 1.1602 0.3483 0.9494 0.1751 1.0000 Uiso R . . .
H592 H 1.2515 0.4111 0.9368 0.1750 1.0000 Uiso R . . .
H593 H 1.1763 0.3497 0.8863 0.1750 1.0000 Uiso R . . .
H611 H 0.9592 1.0478 0.0446 0.0571 1.0000 Uiso R . . .
H621 H 0.9951 1.1939 0.0639 0.0650 1.0000 Uiso R . . .
H641 H 1.0251 1.1820 0.2301 0.0710 1.0000 Uiso R . . .
H651 H 0.9910 1.0355 0.2125 0.0641 1.0000 Uiso R . . .
H671 H 0.9233 1.2976 0.1817 0.2560 1.0000 Uiso R . . 1
H672 H 0.9950 1.3909 0.1974 0.2560 1.0000 Uiso R . . 1
H673 H 1.0049 1.3202 0.2354 0.2561 1.0000 Uiso R . . 1
H681 H 1.1640 1.3972 0.2116 0.2840 1.0000 Uiso R . . 1
H682 H 1.1570 1.3040 0.2251 0.2841 1.0000 Uiso R . . 1
H683 H 1.1896 1.3335 0.1692 0.2840 1.0000 Uiso R . . 1
H691 H 1.1004 1.3525 0.0922 0.3000 1.0000 Uiso R . . 1
H692 H 1.0378 1.4015 0.1159 0.3000 1.0000 Uiso R . . 1
H693 H 0.9918 1.3099 0.0790 0.3000 1.0000 Uiso R . . 1
H711 H 0.7910 0.9559 0.0984 0.0661 1.0000 Uiso R . . .
H721 H 0.6535 0.8983 0.0329 0.0721 1.0000 Uiso R . . .
H741 H 0.7693 0.7649 -0.0582 0.0711 1.0000 Uiso R . . .
H751 H 0.9105 0.8182 0.0088 0.0661 1.0000 Uiso R . . .
H771 H 0.5301 0.8734 -0.0475 0.2190 1.0000 Uiso R . . .
H772 H 0.4642 0.7780 -0.0654 0.2190 1.0000 Uiso R . . .
H773 H 0.5241 0.8082 -0.0033 0.2191 1.0000 Uiso R . . .
H781 H 0.6613 0.8003 -0.1337 0.1991 1.0000 Uiso R . . .
H782 H 0.5591 0.8042 -0.1454 0.1990 1.0000 Uiso R . . .
H783 H 0.6410 0.8846 -0.1115 0.1990 1.0000 Uiso R . . .
H791 H 0.6201 0.6749 -0.0909 0.2211 1.0000 Uiso R . . .
H792 H 0.5745 0.6700 -0.0368 0.2210 1.0000 Uiso R . . .
H793 H 0.5151 0.6675 -0.0968 0.2210 1.0000 Uiso R . . .
H811 H 1.1105 1.0273 0.0799 0.0481 1.0000 Uiso R . . .
H821 H 1.2295 0.9916 0.0455 0.0592 1.0000 Uiso R . . .
H841 H 1.1091 0.7458 0.0596 0.0531 1.0000 Uiso R . . .
H851 H 0.9947 0.7820 0.0960 0.0531 1.0000 Uiso R . . .
H871 H 1.4071 0.8890 0.0478 0.1380 1.0000 Uiso R . . .
H872 H 1.3595 0.8912 0.1006 0.1381 1.0000 Uiso R . . .
H873 H 1.3632 0.9616 0.0600 0.1380 1.0000 Uiso R . . .
H881 H 1.2697 0.9266 -0.0359 0.1391 1.0000 Uiso R . . .
H882 H 1.3067 0.8506 -0.0524 0.1391 1.0000 Uiso R . . .
H883 H 1.1992 0.8336 -0.0596 0.1391 1.0000 Uiso R . . .
H891 H 1.2027 0.7145 -0.0027 0.1511 1.0000 Uiso R . . .
H892 H 1.3118 0.7418 0.0131 0.1509 1.0000 Uiso R . . .
H893 H 1.2539 0.7354 0.0617 0.1509 1.0000 Uiso R . . .
H1011 H 0.5818 0.3196 0.3600 0.0942 1.0000 Uiso R . . .
H1031 H 0.4191 0.2254 0.4689 0.1001 1.0000 Uiso R . . .
H1051 H 0.6290 0.1382 0.4507 0.1261 1.0000 Uiso R . . .
H1131 H 0.8270 0.2337 0.3191 0.1970 1.0000 Uiso R . . .
H1132 H 0.7733 0.2445 0.2593 0.1971 1.0000 Uiso R . . .
H1141 H 0.9036 0.3722 0.2900 0.1599 1.0000 Uiso R . . .
H1142 H 0.8165 0.3990 0.2951 0.1599 1.0000 Uiso R . . .
H1171 H 1.0021 0.4793 0.4568 0.1410 1.0000 Uiso R . . .
H1181 H 1.0930 0.6231 0.4739 0.1601 1.0000 Uiso R . . .
H1201 H 0.9893 0.6484 0.3142 0.1360 1.0000 Uiso R . . .
H1211 H 0.9016 0.5047 0.2963 0.1320 1.0000 Uiso R . . .
H1231 H 1.1985 0.7310 0.4657 0.2398 1.0000 Uiso R . . .
H1232 H 1.1114 0.7449 0.4842 0.2398 1.0000 Uiso R . . .
H1241 H 1.2150 0.8802 0.5114 0.2442 1.0000 Uiso R . . .
H1242 H 1.2629 0.8716 0.4585 0.2439 1.0000 Uiso R . . .
H1261 H 1.2329 1.0195 0.4458 0.1850 1.0000 Uiso R . . .
H1262 H 1.1928 0.9982 0.5016 0.1851 1.0000 Uiso R . . .
H1271 H 1.0920 1.0709 0.4664 0.1962 1.0000 Uiso R . . .
H1331 H 0.3301 0.3927 0.2873 0.1131 1.0000 Uiso R . . .
H1332 H 0.3312 0.4215 0.3527 0.1130 1.0000 Uiso R . . .
H1341 H 0.3952 0.5501 0.3113 0.1007 1.0000 Uiso R . . .
H1342 H 0.4724 0.5154 0.2952 0.1007 1.0000 Uiso R . . .
H1371 H 0.5981 0.6519 0.4555 0.0860 1.0000 Uiso R . . .
H1381 H 0.6930 0.7914 0.4615 0.0881 1.0000 Uiso R . . .
H1401 H 0.5962 0.7896 0.2953 0.0860 1.0000 Uiso R . . .
H1411 H 0.4985 0.6473 0.2891 0.0850 1.0000 Uiso R . . .
H1431 H 0.6709 0.9334 0.3192 0.1759 1.0000 Uiso R . . .
H1432 H 0.7254 0.8673 0.3068 0.1762 1.0000 Uiso R . . .
H1441 H 0.8073 1.0443 0.3596 0.2178 1.0000 Uiso R . . .
H1442 H 0.8304 1.0049 0.3028 0.2182 1.0000 Uiso R . . .
H1461 H 0.9790 1.0892 0.3998 0.1690 1.0000 Uiso R . . .
H1462 H 0.9727 1.0531 0.3350 0.1691 1.0000 Uiso R . . .
H1471 H 1.0617 0.9630 0.3659 0.1503 1.0000 Uiso R . . .

loop_
_atom_site_aniso_label
_atom_site_aniso_U_11
_atom_site_aniso_U_22
_atom_site_aniso_U_33
_atom_site_aniso_U_23
_atom_site_aniso_U_13
_atom_site_aniso_U_12
I1 0.0593(6) 0.0981(8) 0.0543(6) 0.0226(5) 0.0110(4) 0.0196(5)
Br1 0.1131(16) 0.149(2) 0.0719(12) -0.0168(12) 0.0027(11) 0.0159(14)
Cl401 0.095(10) 0.093(10) 0.092(8) 0.025(7) 0.029(7) 0.053(8)
Cl402 0.112(12) 0.133(14) 0.074(8) 0.004(8) 0.010(7) 0.010(9)
Cl403 0.068(8) 0.106(11) 0.129(12) 0.026(9) -0.002(7) 0.035(7)
Cl601 0.123(4) 0.257(8) 0.139(5) -0.046(5) 0.001(4) 0.097(5)
Cl602 0.203(10) 0.261(15) 0.168(9) 0.067(8) 0.079(8) 0.158(11)
Cl603 0.124(7) 0.186(12) 0.210(11) -0.022(9) 0.052(7) -0.011(8)
Cl612 0.114(10) 0.251(19) 0.25(2) 0.164(17) 0.063(12) 0.086(12)
Cl613 0.29(2) 0.165(15) 0.31(3) 0.03(2) 0.02(2) 0.048(11)
O11 0.056(5) 0.059(6) 0.052(5) 0.029(5) 0.002(5) 0.010(4)
O20 0.050(5) 0.078(6) 0.056(5) 0.040(5) 0.022(4) 0.019(5)
O108 0.128(10) 0.136(12) 0.171(13) 0.049(10) 0.053(10) 0.051(10)
O109 0.148(11) 0.205(17) 0.191(16) 0.096(12) 0.023(12) 0.087(12)
O111 0.118(10) 0.158(13) 0.239(16) 0.035(12) 0.060(12) 0.082(10)
O115 0.156(13) 0.166(9) 0.192(11) 0.056(9) 0.073(11) 0.076(8)
O122 0.263(19) 0.132(9) 0.204(15) 0.039(10) 0.012(12) 0.105(10)
O125 0.135(12) 0.109(8) 0.230(17) 0.046(10) -0.003(11) 0.008(8)
O131 0.087(8) 0.133(10) 0.087(7) 0.013(7) 0.013(6) 0.053(7)
O135 0.060(6) 0.101(6) 0.068(5) 0.030(5) -0.002(4) 0.032(4)
O142 0.081(7) 0.110(6) 0.095(7) 0.030(5) 0.015(6) 0.023(5)
O145 0.117(7) 0.114(10) 0.123(10) 0.042(8) 0.013(7) -0.005(7)
O500 0.14(2) 0.17(2) 0.21(3) 0.00(2) -0.003(19) 0.045(18)
O800 0.108(18) 0.17(2) 0.15(2) 0.003(18) 0.012(16) 0.066(18)
N4 0.065(8) 0.082(10) 0.078(10) 0.040(9) 0.027(8) 0.019(7)
N6 0.068(8) 0.068(9) 0.050(7) 0.017(7) 0.001(6) -0.006(7)
N7 0.059(7) 0.078(9) 0.055(8) 0.028(7) 0.013(6) 0.015(7)
N107 0.109(9) 0.114(11) 0.142(12) 0.040(8) 0.020(9) 0.043(10)
N112 0.119(10) 0.115(11) 0.192(13) 0.011(10) 0.077(10) 0.057(8)
N132 0.068(8) 0.084(7) 0.093(7) 0.008(6) 0.009(6) 0.023(6)
C2 0.044(8) 0.085(11) 0.045(9) 0.023(7) 0.008(6) 0.018(8)
C3 0.045(8) 0.094(12) 0.056(10) 0.038(9) 0.023(8) 0.019(8)
C5 0.093(12) 0.071(12) 0.098(13) 0.027(10) 0.015(10) 0.003(10)
C8 0.073(10) 0.065(9) 0.066(9) 0.042(8) 0.019(8) 0.025(8)
C9 0.044(8) 0.065(9) 0.059(8) 0.024(7) 0.006(6) 0.013(7)
C10 0.056(8) 0.073(10) 0.045(8) 0.031(7) 0.003(7) 0.017(7)
C12 0.054(8) 0.046(8) 0.052(8) 0.032(7) 0.018(7) 0.018(7)
C13 0.043(8) 0.041(7) 0.054(8) 0.014(7) 0.010(7) 0.009(6)
C14 0.044(8) 0.043(8) 0.050(8) 0.017(6) 0.008(6) 0.010(7)
C15 0.035(7) 0.037(7) 0.047(7) 0.016(6) 0.002(6) 0.015(6)
C16 0.042(8) 0.041(7) 0.063(9) 0.021(7) 0.016(7) 0.010(6)
C17 0.042(7) 0.055(8) 0.045(7) 0.028(7) -0.001(6) 0.013(7)
C18 0.033(7) 0.042(8) 0.040(7) 0.019(6) -0.002(5) 0.017(6)
C19 0.066(10) 0.128(14) 0.074(10) 0.062(10) 0.029(8) 0.038(10)
C21 0.053(9) 0.057(8) 0.037(7) 0.022(6) 0.012(7) 0.021(7)
C22 0.042(8) 0.042(7) 0.035(7) 0.016(6) 0.005(6) 0.009(6)
C23 0.034(7) 0.027(6) 0.039(7) 0.004(5) 0.009(6) 0.011(5)
C24 0.033(7) 0.039(7) 0.040(7) 0.008(5) 0.003(6) 0.012(6)
C25 0.043(8) 0.061(9) 0.056(8) 0.024(7) 0.008(6) 0.019(7)
C26 0.044(8) 0.067(9) 0.065(9) 0.030(8) 0.019(7) 0.013(7)
C27 0.052(8) 0.037(7) 0.033(6) 0.020(5) 0.012(6) 0.012(6)
C30 0.037(7) 0.050(8) 0.050(8) 0.015(7) 0.012(6) 0.019(6)
C31 0.081(10) 0.055(10) 0.046(9) 0.019(7) 0.018(7) 0.036(8)
C32 0.078(10) 0.048(10) 0.058(9) -0.004(8) 0.007(7) 0.017(7)
C33 0.045(8) 0.043(8) 0.059(9) 0.010(7) 0.004(6) 0.008(6)
C34 0.058(8) 0.054(9) 0.037(8) 0.021(7) 0.005(6) 0.028(7)
C35 0.063(8) 0.040(8) 0.036(7) 0.014(6) 0.015(6) 0.022(6)
C36 0.051(8) 0.048(9) 0.055(8) -0.002(7) 0.005(6) 0.012(7)
C37 0.069(11) 0.070(11) 0.117(14) 0.001(10) 0.011(10) 0.010(9)
C38 0.103(13) 0.044(9) 0.122(14) 0.011(9) -0.021(11) 0.024(9)
C39 0.153(18) 0.040(9) 0.121(15) 0.011(9) 0.040(13) 0.033(10)
C40 0.025(7) 0.051(9) 0.042(7) 0.018(6) -0.001(5) 0.006(6)
C41 0.038(7) 0.037(8) 0.057(8) 0.019(6) 0.007(6) 0.011(6)
C42 0.043(8) 0.051(8) 0.063(8) 0.015(7) 0.007(7) 0.017(7)
C43 0.051(9) 0.067(10) 0.049(8) 0.016(7) 0.007(6) 0.023(8)
C44 0.045(8) 0.075(11) 0.054(8) 0.027(8) 0.012(7) 0.014(8)
C45 0.050(8) 0.052(8) 0.047(7) 0.016(6) -0.003(6) 0.024(7)
C46 0.050(8) 0.106(12) 0.068(10) 0.025(9) 0.031(7) 0.044(9)
C47 0.082(11) 0.090(12) 0.085(12) -0.006(10) 0.037(9) 0.030(10)
C48 0.069(11) 0.160(18) 0.115(14) 0.062(13) 0.048(10) 0.078(12)
C49 0.047(9) 0.123(14) 0.072(10) 0.024(9) 0.029(8) 0.027(9)
C50 0.048(8) 0.031(7) 0.056(9) 0.027(6) 0.017(6) 0.015(6)
C51 0.054(9) 0.051(8) 0.056(8) 0.014(6) 0.016(7) 0.025(7)
C52 0.040(8) 0.046(8) 0.085(10) 0.019(8) 0.009(7) 0.021(6)
C53 0.053(7) 0.034(7) 0.071(8) 0.007(6) -0.001(6) 0.021(5)
C54 0.050(8) 0.043(8) 0.046(7) 0.011(6) 0.003(6) 0.019(6)
C55 0.046(8) 0.056(8) 0.049(8) 0.021(7) 0.015(6) 0.037(7)
C56 0.067(9) 0.058(9) 0.104(10) -0.015(7) -0.023(8) 0.016(6)
C57 0.081(14) 0.26(3) 0.174(14) -0.140(16) -0.048(10) 0.078(16)
C58 0.093(14) 0.17(2) 0.28(2) 0.102(19) -0.039(17) -0.055(14)
C59 0.083(11) 0.126(13) 0.136(16) -0.025(11) -0.038(11) 0.066(10)
C60 0.043(7) 0.031(7) 0.041(7) 0.005(6) 0.010(6) 0.010(6)
C61 0.052(8) 0.040(9) 0.048(8) 0.017(6) 0.011(6) 0.018(6)
C62 0.058(8) 0.046(9) 0.074(10) 0.032(8) 0.025(7) 0.024(7)
C63 0.058(8) 0.034(6) 0.087(11) 0.005(6) 0.012(7) 0.018(5)
C64 0.056(8) 0.052(9) 0.070(9) -0.004(8) 0.014(7) 0.022(7)
C65 0.051(8) 0.056(9) 0.060(9) 0.024(7) 0.017(6) 0.028(7)
C66 0.110(10) 0.026(8) 0.155(14) -0.002(8) 0.024(9) 0.025(8)
C67 0.196(18) 0.056(12) 0.30(3) -0.010(15) 0.12(2) 0.055(14)
C68 0.111(11) 0.039(10) 0.41(3) -0.016(16) -0.026(15) -0.012(9)
C69 0.38(4) 0.054(12) 0.22(2) 0.061(14) 0.076(18) 0.052(19)
C70 0.046(8) 0.032(7) 0.036(7) 0.017(6) 0.002(6) 0.011(6)
C71 0.056(9) 0.052(8) 0.065(9) 0.037(7) 0.021(8) 0.025(7)
C72 0.037(8) 0.071(10) 0.066(10) 0.037(9) -0.005(7) 0.012(7)
C73 0.058(10) 0.071(11) 0.058(10) 0.036(9) 0.000(8) 0.008(8)
C74 0.079(11) 0.050(9) 0.041(8) 0.009(6) 0.007(8) 0.006(8)
C75 0.063(9) 0.047(8) 0.048(8) 0.022(7) 0.007(7) 0.011(7)
C76 0.084(12) 0.069(11) 0.066(10) 0.040(8) -0.023(9) -0.018(9)
C77 0.068(13) 0.20(3) 0.129(18) 0.016(17) -0.030(12) 0.034(15)
C78 0.122(16) 0.130(17) 0.091(14) 0.056(13) -0.069(12) -0.034(13)
C79 0.113(15) 0.114(17) 0.108(15) 0.041(12) -0.065(12) -0.030(13)
C80 0.045(7) 0.037(8) 0.033(6) 0.013(5) 0.008(5) 0.016(6)
C81 0.042(7) 0.032(7) 0.037(7) 0.013(5) -0.002(6) 0.008(6)
C82 0.040(7) 0.066(10) 0.044(7) 0.022(6) 0.012(6) 0.021(7)
C83 0.052(8) 0.054(9) 0.043(7) 0.023(6) 0.008(6) 0.036(7)
C84 0.061(8) 0.032(7) 0.039(7) 0.019(6) 0.003(6) 0.018(7)
C85 0.045(8) 0.049(9) 0.043(7) 0.019(6) 0.012(6) 0.019(6)
C86 0.059(9) 0.054(9) 0.068(9) 0.023(7) 0.027(7) 0.027(7)
C87 0.062(11) 0.117(14) 0.110(13) 0.008(11) 0.026(10) 0.042(10)
C88 0.117(14) 0.120(15) 0.082(12) 0.043(11) 0.054(11) 0.069(12)
C89 0.116(14) 0.096(13) 0.148(17) 0.048(12) 0.071(13) 0.080(12)
C101 0.067(8) 0.064(9) 0.077(9) -0.015(6) 0.001(6) 0.012(6)
C102 0.057(7) 0.073(9) 0.069(8) -0.012(5) -0.008(5) 0.012(6)
C103 0.067(9) 0.085(10) 0.076(10) -0.003(6) -0.001(7) 0.018(7)
C104 0.093(10) 0.079(10) 0.103(11) 0.002(6) 0.006(7) 0.028(7)
C105 0.091(11) 0.080(11) 0.133(14) 0.008(8) 0.012(8) 0.035(9)
C106 0.077(9) 0.080(10) 0.125(12) -0.001(7) 0.015(7) 0.027(7)
C110 0.090(10) 0.101(13) 0.193(14) 0.014(11) 0.047(9) 0.037(9)
C113 0.144(14) 0.131(10) 0.263(16) 0.030(11) 0.118(12) 0.072(10)
C114 0.141(14) 0.127(10) 0.183(12) 0.055(10) 0.108(12) 0.081(8)
C116 0.090(11) 0.164(9) 0.138(9) 0.067(8) 0.060(8) 0.091(8)
C117 0.106(13) 0.187(10) 0.121(9) 0.091(10) 0.060(8) 0.099(9)
C118 0.164(17) 0.183(11) 0.101(10) 0.055(9) 0.042(10) 0.094(11)
C119 0.145(14) 0.146(9) 0.128(10) 0.053(8) 0.043(9) 0.108(9)
C120 0.101(13) 0.178(10) 0.117(9) 0.079(10) 0.054(8) 0.098(9)
C121 0.098(12) 0.182(10) 0.104(9) 0.055(8) 0.054(8) 0.092(9)
C123 0.24(2) 0.153(10) 0.223(19) 0.020(14) -0.007(17) 0.112(14)
C124 0.154(19) 0.176(11) 0.25(2) 0.044(15) -0.011(15) 0.055(13)
C126 0.149(16) 0.130(9) 0.159(17) 0.009(13) 0.022(12) 0.015(11)
C127 0.190(19) 0.136(15) 0.154(16) -0.024(15) 0.014(12) 0.049(13)
C130 0.056(8) 0.073(9) 0.080(7) -0.008(6) -0.004(6) 0.011(6)
C133 0.062(9) 0.108(8) 0.100(10) 0.014(7) 0.002(7) 0.029(5)
C134 0.071(9) 0.108(7) 0.066(7) 0.027(7) 0.001(6) 0.038(6)
C136 0.059(8) 0.095(7) 0.062(6) 0.026(5) 0.008(5) 0.042(5)
C137 0.061(9) 0.097(7) 0.065(6) 0.026(5) 0.003(5) 0.042(5)
C138 0.061(9) 0.102(7) 0.067(6) 0.022(5) 0.016(6) 0.036(6)
C139 0.066(8) 0.097(7) 0.072(6) 0.024(5) 0.019(5) 0.042(5)
C140 0.049(8) 0.109(7) 0.070(6) 0.035(6) 0.020(5) 0.036(5)
C141 0.049(8) 0.109(8) 0.063(6) 0.032(6) 0.010(6) 0.034(5)
C143 0.109(9) 0.179(16) 0.136(11) 0.098(13) 0.015(11) 0.021(10)
C144 0.151(10) 0.166(17) 0.21(2) 0.131(14) 0.008(13) 0.004(11)
C146 0.137(9) 0.079(12) 0.195(17) 0.045(13) 0.049(12) 0.004(7)
C147 0.118(9) 0.080(12) 0.145(14) 0.005(11) 0.040(10) -0.004(9)
C400 0.087(17) 0.07(2) 0.101(15) 0.039(14) 0.06(2) 0.026(19)
C600 0.126(8) 0.195(18) 0.154(15) -0.039(12) 0.058(12) 0.100(13)
C610 0.107(14) 0.21(2) 0.25(3) 0.04(2) 0.001(17) 0.046(13)
C801 0.08(2) 0.18(4) 0.12(3) -0.02(3) -0.02(2) -0.01(3)

loop_
_atom_type_symbol
_atom_type_scat_dispersion_real
_atom_type_scat_dispersion_imag
_atom_type_scat_Cromer_Mann_a1
_atom_type_scat_Cromer_Mann_b1
_atom_type_scat_Cromer_Mann_a2
_atom_type_scat_Cromer_Mann_b2
_atom_type_scat_Cromer_Mann_a3
_atom_type_scat_Cromer_Mann_b3
_atom_type_scat_Cromer_Mann_a4
_atom_type_scat_Cromer_Mann_b4
_atom_type_scat_Cromer_Mann_c
_atom_type_scat_source
C 0.0033 0.0016 2.3100 20.8439 1.0200 10.2075 1.5886 0.5687 0.8650 51.6512 0.2156 'International Tables Vol C 4.2.6.8 and 6.1.1.4'
Br -0.2901 2.4595 17.1789 2.1723 5.2358 16.5796 5.6377 0.2609 3.9851 41.4328 2.9557 'International Tables Vol C 4.2.6.8 and 6.1.1.4'
I -0.4742 1.8119 20.1472 4.3470 18.9949 0.3814 7.5138 27.7660 2.2735 66.8776 4.0712 'International Tables Vol C 4.2.6.8 and 6.1.1.4'
N 0.0061 0.0033 12.2126 0.0057 3.1322 9.8933 2.0125 28.9975 1.1663 0.5826 -11.5290 'International Tables Vol C 4.2.6.8 and 6.1.1.4'
O 0.0106 0.0060 3.0485 13.2771 2.2868 5.7011 1.5463 0.3239 0.8670 32.9089 0.2508 'International Tables Vol C 4.2.6.8 and 6.1.1.4'
Cl 0.1484 0.1585 11.4604 0.0104 7.1964 1.1662 6.2556 18.5194 1.6455 47.7784 -9.5574 'International Tables Vol C 4.2.6.8 and 6.1.1.4'
H 0.0000 0.0000 0.4930 10.5109 0.3229 26.1257 0.1402 3.1424 0.0408 57.7998 0.0030 'International Tables Vol C 4.2.6.8 and 6.1.1.4'
D 0.0000 0.0000 0.4930 10.5109 0.3229 26.1257 0.1402 3.1424 0.0408 57.7998 0.0030 'International Tables Vol C 4.2.6.8 and 6.1.1.4'

loop_
_geom_angle_atom_site_label_1
_geom_angle_atom_site_label_2
_geom_angle_atom_site_label_3
_geom_angle
_geom_angle_publ_flag
Br1 I1 C2 175.2(4) yes
C10 O11 C12 118.0(9) yes
C19 O20 C21 116.1(9) yes
C114 O115 C116 109.7(2) yes
C119 O122 C123 109.7(2) yes
C124 O125 C126 109.2(2) yes
C134 O135 C136 111.13(19) yes
C139 O142 C143 110.2(2) yes
C144 O145 C146 109.6(2) yes
D5001 O500 D5002 109.467 yes
C801 O800 D801 97.584 yes
N6 N4 C3 112.9(12) yes
N6 N4 C5 117.2(13) yes
C3 N4 C5 129.9(13) yes
N4 N6 N7 101.6(11) yes
N6 N7 C2 115.5(11) yes
N6 N7 C8 117.3(11) yes
C2 N7 C8 127.2(13) yes
O109 N107 O108 126(2) yes
O109 N107 C104 114.7(19) yes
O108 N107 C104 119.7(18) yes
C110 N112 C113 120.3(2) yes
C110 N112 D1121 119.742 yes
C113 N112 D1121 119.952 yes
C130 N132 C133 120.7(2) yes
C130 N132 D1321 119.572 yes
C133 N132 D1321 119.746 yes
N7 C2 I1 126.1(11) yes
N7 C2 C3 102.8(12) yes
I1 C2 C3 131.1(10) yes
C2 C3 N4 107.2(12) yes
C2 C3 C19 130.0(15) yes
N4 C3 C19 122.9(15) yes
N4 C5 H51 109.3 no
N4 C5 H52 109.7 no
H51 C5 H52 109.8 no
N4 C5 H53 108.8 no
H51 C5 H53 109.8 no
H52 C5 H53 109.4 no
N7 C8 C9 111.9(11) yes
N7 C8 H81 108.7 no
C9 C8 H81 108.1 no
N7 C8 H82 109.3 no
C9 C8 H82 109.1 no
H81 C8 H82 109.7 no
C8 C9 C10 111.4(10) yes
C8 C9 H91 109.6 no
C10 C9 H91 109.7 no
C8 C9 H92 107.7 no
C10 C9 H92 108.6 no
H91 C9 H92 109.8 no
C9 C10 O11 104.9(10) yes
C9 C10 H101 109.5 no
O11 C10 H101 110.3 no
C9 C10 H102 111.3 no
O11 C10 H102 111.2 no
H101 C10 H102 109.6 no
O11 C12 C13 116.1(10) yes
O11 C12 C17 124.2(11) yes
C13 C12 C17 119.7(10) yes
C12 C13 C14 120.5(11) yes
C12 C13 H131 119.9 no
C14 C13 H131 119.6 no
C13 C14 C15 121.2(11) yes
C13 C14 H141 119.8 no
C15 C14 H141 119.0 no
C14 C15 C16 117.5(10) yes
C14 C15 C18 123.1(10) yes
C16 C15 C18 119.0(10) yes
C15 C16 C17 122.0(11) yes
C15 C16 H161 119.1 no
C17 C16 H161 118.8 no
C16 C17 C12 119.1(11) yes
C16 C17 H171 120.6 no
C12 C17 H171 120.3 no
C15 C18 C30 111.8(9) yes
C15 C18 C40 105.1(8) yes
C30 C18 C40 112.9(9) yes
C15 C18 C50 110.5(9) yes
C30 C18 C50 105.9(8) yes
C40 C18 C50 110.8(9) yes
C3 C19 O20 107.9(11) yes
C3 C19 H191 109.0 no
O20 C19 H191 109.4 no
C3 C19 H192 111.1 no
O20 C19 H192 110.1 no
H191 C19 H192 109.3 no
O20 C21 C22 117.3(10) yes
O20 C21 C26 123.1(11) yes
C22 C21 C26 119.6(10) yes
C21 C22 C23 120.2(10) yes
C21 C22 H221 119.9 no
C23 C22 H221 120.0 no
C22 C23 C24 122.3(10) yes
C22 C23 H231 118.8 no
C24 C23 H231 118.8 no
C23 C24 C25 116.1(10) yes
C23 C24 C27 120.2(10) yes
C25 C24 C27 123.8(10) yes
C24 C25 C26 122.8(11) yes
C24 C25 H251 118.4 no
C26 C25 H251 118.8 no
C25 C26 C21 119.0(11) yes
C25 C26 H261 120.9 no
C21 C26 H261 120.1 no
C24 C27 C60 111.2(9) yes
C24 C27 C70 108.4(8) yes
C60 C27 C70 106.7(9) yes
C24 C27 C80 107.4(8) yes
C60 C27 C80 111.5(9) yes
C70 C27 C80 111.5(9) yes
C18 C30 C31 126.2(10) yes
C18 C30 C35 117.8(10) yes
C31 C30 C35 115.9(11) yes
C30 C31 C32 122.6(12) yes
C30 C31 H311 118.5 no
C32 C31 H311 118.9 no
C31 C32 C33 121.8(13) yes
C31 C32 H321 119.7 no
C33 C32 H321 118.4 no
C32 C33 C34 115.5(11) yes
C32 C33 C36 122.6(12) yes
C34 C33 C36 121.8(11) yes
C33 C34 C35 123.4(11) yes
C33 C34 H341 117.9 no
C35 C34 H341 118.7 no
C30 C35 C34 120.5(11) yes
C30 C35 H351 119.3 no
C34 C35 H351 120.2 no
C33 C36 C37 108.0(9) yes
C33 C36 C38 110.5(8) yes
C37 C36 C38 109.0(2) yes
C33 C36 C39 111.4(9) yes
C37 C36 C39 109.0(2) yes
C38 C36 C39 109.0(2) yes
C36 C37 H371 110.0 no
C36 C37 H372 109.3 no
H371 C37 H372 109.7 no
C36 C37 H373 108.6 no
H371 C37 H373 110.1 no
H372 C37 H373 109.2 no
C36 C38 H381 109.6 no
C36 C38 H382 109.8 no
H381 C38 H382 109.0 no
C36 C38 H383 109.7 no
H381 C38 H383 109.4 no
H382 C38 H383 109.4 no
C36 C39 H391 109.1 no
C36 C39 H392 109.6 no
H391 C39 H392 109.9 no
C36 C39 H393 108.9 no
H391 C39 H393 109.7 no
H392 C39 H393 109.7 no
C18 C40 C41 120.2(10) yes
C18 C40 C45 123.3(11) yes
C41 C40 C45 116.5(11) yes
C40 C41 C42 122.5(11) yes
C40 C41 H411 118.7 no
C42 C41 H411 118.9 no
C41 C42 C43 122.3(12) yes
C41 C42 H421 119.1 no
C43 C42 H421 118.6 no
C42 C43 C44 115.7(12) yes
C42 C43 C46 122.0(12) yes
C44 C43 C46 122.3(12) yes
C43 C44 C45 122.0(12) yes
C43 C44 H441 119.5 no
C45 C44 H441 118.5 no
C40 C45 C44 121.0(12) yes
C40 C45 H451 119.1 no
C44 C45 H451 119.9 no
C43 C46 C47 109.4(9) yes
C43 C46 C48 107.8(8) yes
C47 C46 C48 109.0(2) yes
C43 C46 C49 112.6(9) yes
C47 C46 C49 108.9(2) yes
C48 C46 C49 109.0(2) yes
C46 C47 H471 109.7 no
C46 C47 H472 109.3 no
H471 C47 H472 109.5 no
C46 C47 H473 109.5 no
H471 C47 H473 109.4 no
H472 C47 H473 109.3 no
C46 C48 H481 110.1 no
C46 C48 H482 109.1 no
H481 C48 H482 109.1 no
C46 C48 H483 109.5 no
H481 C48 H483 109.5 no
H482 C48 H483 109.6 no
C46 C49 H491 110.2 no
C46 C49 H492 109.5 no
H491 C49 H492 109.3 no
C46 C49 H493 109.5 no
H491 C49 H493 109.4 no
H492 C49 H493 108.9 no
C18 C50 C51 118.1(11) yes
C18 C50 C55 125.4(10) yes
C51 C50 C55 116.4(11) yes
C50 C51 C52 121.1(12) yes
C50 C51 H511 119.1 no
C52 C51 H511 119.8 no
C51 C52 C53 122.3(12) yes
C51 C52 H521 118.9 no
C53 C52 H521 118.8 no
C52 C53 C54 115.7(11) yes
C52 C53 C56 117.8(9) yes
C54 C53 C56 126.2(9) yes
C53 C54 C55 123.0(12) yes
C53 C54 H541 118.1 no
C55 C54 H541 118.9 no
C50 C55 C54 121.5(11) yes
C50 C55 H551 119.0 no
C54 C55 H551 119.6 no
C53 C56 C57 109.51(18) yes
C53 C56 C58 109.48(18) yes
C57 C56 C58 109.38(19) yes
C53 C56 C59 109.49(18) yes
C57 C56 C59 109.57(19) yes
C58 C56 C59 109.40(19) yes
C56 C57 H571 108.8 no
C56 C57 H572 108.9 no
H571 C57 H572 110.4 no
C56 C57 H573 109.4 no
H571 C57 H573 109.8 no
H572 C57 H573 109.5 no
C56 C58 H581 109.4 no
C56 C58 H582 109.6 no
H581 C58 H582 109.2 no
C56 C58 H583 109.8 no
H581 C58 H583 109.2 no
H582 C58 H583 109.6 no
C56 C59 H591 109.4 no
C56 C59 H592 109.5 no
H591 C59 H592 109.2 no
C56 C59 H593 109.9 no
H591 C59 H593 109.6 no
H592 C59 H593 109.1 no
C27 C60 C61 120.2(10) yes
C27 C60 C65 123.1(10) yes
C61 C60 C65 116.7(10) yes
C60 C61 C62 121.5(12) yes
C60 C61 H611 118.8 no
C62 C61 H611 119.7 no
C61 C62 C63 122.8(12) yes
C61 C62 H621 119.2 no
C63 C62 H621 117.9 no
C62 C63 C64 115.2(12) yes
C62 C63 C66 121.2(13) yes
C64 C63 C66 123.6(14) yes
C63 C64 C65 123.4(13) yes
C63 C64 H641 118.0 no
C65 C64 H641 118.6 no
C60 C65 C64 120.3(11) yes
C60 C65 H651 119.6 no
C64 C65 H651 120.1 no
C63 C66 C67 108.5(11) yes
C63 C66 C68 108.2(11) yes
C67 C66 C68 109.0(2) yes
C63 C66 C69 113.2(12) yes
C67 C66 C69 108.9(2) yes
C68 C66 C69 108.9(2) yes
C66 C67 H671 110.3 no
C66 C67 H672 109.8 no
H671 C67 H672 109.3 no
C66 C67 H673 108.0 no
H671 C67 H673 109.9 no
H672 C67 H673 109.5 no
C66 C68 H681 109.8 no
C66 C68 H682 110.6 no
H681 C68 H682 109.4 no
C66 C68 H683 108.1 no
H681 C68 H683 109.3 no
H682 C68 H683 109.7 no
C66 C69 H691 110.5 no
C66 C69 H692 108.4 no
H691 C69 H692 109.6 no
C66 C69 H693 109.1 no
H691 C69 H693 109.8 no
H692 C69 H693 109.5 no
C27 C70 C71 121.4(11) yes
C27 C70 C75 121.7(11) yes
C71 C70 C75 116.9(11) yes
C70 C71 C72 122.5(14) yes
C70 C71 H711 118.3 no
C72 C71 H711 119.2 no
C71 C72 C73 121.6(14) yes
C71 C72 H721 119.8 no
C73 C72 H721 118.7 no
C72 C73 C74 116.4(13) yes
C72 C73 C76 118.9(14) yes
C74 C73 C76 124.6(15) yes
C73 C74 C75 123.7(13) yes
C73 C74 H741 117.3 no
C75 C74 H741 119.1 no
C74 C75 C70 118.9(13) yes
C74 C75 H751 121.1 no
C70 C75 H751 120.0 no
C73 C76 C77 114.4(12) yes
C73 C76 C78 108.4(9) yes
C77 C76 C78 108.9(2) yes
C73 C76 C79 106.9(10) yes
C77 C76 C79 109.0(2) yes
C78 C76 C79 109.1(2) yes
C76 C77 H771 109.5 no
C76 C77 H772 109.9 no
H771 C77 H772 109.3 no
C76 C77 H773 109.5 no
H771 C77 H773 109.3 no
H772 C77 H773 109.4 no
C76 C78 H781 109.4 no
C76 C78 H782 109.2 no
H781 C78 H782 109.7 no
C76 C78 H783 109.4 no
H781 C78 H783 109.7 no
H782 C78 H783 109.4 no
C76 C79 H791 109.0 no
C76 C79 H792 109.4 no
H791 C79 H792 109.9 no
C76 C79 H793 109.3 no
H791 C79 H793 109.6 no
H792 C79 H793 109.5 no
C27 C80 C81 122.2(10) yes
C27 C80 C85 120.5(10) yes
C81 C80 C85 117.3(11) yes
C80 C81 C82 120.2(11) yes
C80 C81 H811 119.8 no
C82 C81 H811 120.0 no
C81 C82 C83 122.4(11) yes
C81 C82 H821 119.1 no
C83 C82 H821 118.5 no
C82 C83 C84 115.5(11) yes
C82 C83 C86 119.4(10) yes
C84 C83 C86 125.1(11) yes
C83 C84 C85 122.2(11) yes
C83 C84 H841 118.6 no
C85 C84 H841 119.3 no
C84 C85 C80 122.4(11) yes
C84 C85 H851 119.0 no
C80 C85 H851 118.5 no
C83 C86 C87 109.3(9) yes
C83 C86 C88 109.1(8) yes
C87 C86 C88 109.0(2) yes
C83 C86 C89 111.4(9) yes
C87 C86 C89 108.9(2) yes
C88 C86 C89 109.1(2) yes
C86 C87 H871 109.7 no
C86 C87 H872 109.6 no
H871 C87 H872 109.2 no
C86 C87 H873 109.2 no
H871 C87 H873 109.2 no
H872 C87 H873 109.8 no
C86 C88 H881 109.3 no
C86 C88 H882 109.4 no
H881 C88 H882 109.1 no
C86 C88 H883 109.8 no
H881 C88 H883 109.7 no
H882 C88 H883 109.5 no
C86 C89 H891 109.3 no
C86 C89 H892 109.2 no
H891 C89 H892 109.7 no
C86 C89 H893 109.3 no
H891 C89 H893 109.6 no
H892 C89 H893 109.6 no
C102 C101 C106 117.7(16) yes
C102 C101 H1011 121.4 no
C106 C101 H1011 120.9 no
C101 C102 C103 118.5(15) yes
C101 C102 C130 119.8(11) yes
C103 C102 C130 121.5(11) yes
C102 C103 C104 121.5(17) yes
C102 C103 H1031 119.1 no
C104 C103 H1031 119.5 no
N107 C104 C103 117.5(18) yes
N107 C104 C105 120.8(18) yes
C103 C104 C105 121.7(19) yes
C104 C105 C106 120.4(19) yes
C104 C105 H1051 119.9 no
C106 C105 H1051 119.7 no
C101 C106 C105 120.2(17) yes
C101 C106 C110 118.9(12) yes
C105 C106 C110 120.8(13) yes
C106 C110 N112 119.87(17) yes
C106 C110 O111 119.95(17) yes
N112 C110 O111 120.13(17) yes
N112 C113 C114 109.1(2) yes
N112 C113 H1131 109.4 no
C114 C113 H1131 109.7 no
N112 C113 H1132 109.2 no
C114 C113 H1132 109.9 no
H1131 C113 H1132 109.6 no
C113 C114 O115 108.6(2) yes
C113 C114 H1141 109.7 no
O115 C114 H1141 109.4 no
C113 C114 H1142 109.7 no
O115 C114 H1142 110.0 no
H1141 C114 H1142 109.5 no
O115 C116 C117 119.77(18) yes
O115 C116 C121 120.31(18) yes
C117 C116 C121 119.8(2) yes
C116 C117 C118 120.10(18) yes
C116 C117 H1171 119.2 no
C118 C117 H1171 120.7 no
C117 C118 C119 119.88(18) yes
C117 C118 H1181 119.4 no
C119 C118 H1181 120.7 no
O122 C119 C118 120.30(16) yes
O122 C119 C120 119.64(16) yes
C118 C119 C120 119.99(16) yes
C119 C120 C121 120.24(18) yes
C119 C120 H1201 119.3 no
C121 C120 H1201 120.4 no
C120 C121 C116 119.93(18) yes
C120 C121 H1211 119.3 no
C116 C121 H1211 120.8 no
O122 C123 C124 108.6(2) yes
O122 C123 H1231 110.0 no
C124 C123 H1231 109.5 no
O122 C123 H1232 109.1 no
C124 C123 H1232 110.0 no
H1231 C123 H1232 109.5 no
C123 C124 O125 108.9(2) yes
C123 C124 H1241 110.1 no
O125 C124 H1241 109.5 no
C123 C124 H1242 109.6 no
O125 C124 H1242 109.0 no
H1241 C124 H1242 109.8 no
O125 C126 C127 109.0(2) yes
O125 C126 H1261 109.7 no
C127 C126 H1261 109.8 no
O125 C126 H1262 109.1 no
C127 C126 H1262 109.3 no
H1261 C126 H1262 110.0 no
C126 C127 C147 120.1(2) yes
C126 C127 H1271 120.4 no
C147 C127 H1271 119.5 no
C102 C130 N132 119.74(17) yes
C102 C130 O131 119.93(17) yes
N132 C130 O131 120.29(17) yes
N132 C133 C134 108.9(2) yes
N132 C133 H1331 109.8 no
C134 C133 H1331 110.7 no
N132 C133 H1332 108.0 no
C134 C133 H1332 109.4 no
H1331 C133 H1332 109.9 no
C133 C134 O135 107.8(2) yes
C133 C134 H1341 109.6 no
O135 C134 H1341 108.7 no
C133 C134 H1342 110.5 no
O135 C134 H1342 110.6 no
H1341 C134 H1342 109.5 no
O135 C136 C137 118.82(18) yes
O135 C136 C141 121.36(18) yes
C137 C136 C141 119.8(2) yes
C136 C137 C138 121.22(18) yes
C136 C137 H1371 119.5 no
C138 C137 H1371 119.3 no
C137 C138 C139 121.08(18) yes
C137 C138 H1381 119.4 no
C139 C138 H1381 119.5 no
O142 C139 C138 119.09(16) yes
O142 C139 C140 120.83(16) yes
C138 C139 C140 119.95(16) yes
C139 C140 C141 119.07(18) yes
C139 C140 H1401 120.6 no
C141 C140 H1401 120.4 no
C136 C141 C140 118.82(18) yes
C136 C141 H1411 120.7 no
C140 C141 H1411 120.4 no
O142 C143 C144 108.5(2) yes
O142 C143 H1431 108.7 no
C144 C143 H1431 109.0 no
O142 C143 H1432 110.4 no
C144 C143 H1432 110.0 no
H1431 C143 H1432 110.2 no
C143 C144 O145 108.7(2) yes
C143 C144 H1441 108.6 no
O145 C144 H1441 109.6 no
C143 C144 H1442 110.4 no
O145 C144 H1442 109.4 no
H1441 C144 H1442 110.1 no
O145 C146 C147 108.7(2) yes
O145 C146 H1461 110.7 no
C147 C146 H1461 109.4 no
O145 C146 H1462 109.0 no
C147 C146 H1462 108.9 no
H1461 C146 H1462 110.1 no
C146 C147 C127 120.2(2) yes
C146 C147 H1471 120.2 no
C127 C147 H1471 119.7 no
Cl401 C400 Cl403 109.2(2) yes
Cl401 C400 Cl402 109.0(2) yes
Cl403 C400 Cl402 109.0(2) yes
Cl401 C400 D4001 109.904 yes
Cl403 C400 D4001 109.560 yes
Cl402 C400 D4001 110.190 yes
Cl603 C600 Cl601 109.1(2) yes
Cl603 C600 Cl602 109.0(2) yes
Cl601 C600 Cl602 109.0(2) yes
Cl603 C600 D6001 109.375 yes
Cl601 C600 D6001 109.788 yes
Cl602 C600 D6001 110.609 yes
Cl612 C610 Cl601 109.1(2) yes
Cl612 C610 Cl613 109.0(2) yes
Cl601 C610 Cl613 108.9(2) yes
Cl612 C610 D6101 113.579 yes
Cl601 C610 D6101 113.577 yes
Cl613 C610 D6101 102.363 yes
O800 C801 D8011 108.613 yes
O800 C801 D8012 110.411 yes
D8011 C801 D8012 109.476 yes
O800 C801 D8013 109.371 yes
D8011 C801 D8013 109.476 yes
D8012 C801 D8013 109.476 yes

loop_
_geom_bond_atom_site_label_1
_geom_bond_atom_site_label_2
_geom_bond_distance
_geom_bond_publ_flag
I1 Br1 3.052(2) yes
I1 C2 2.071(14) yes
Cl401 C400 1.790(14) yes
Cl402 C400 1.717(14) yes
Cl403 C400 1.764(14) yes
Cl601 C600 1.770(11) yes
Cl602 C600 1.724(12) yes
Cl603 C600 1.796(13) yes
Cl612 C610 1.788(16) yes
Cl613 C610 1.737(18) yes
O11 C10 1.429(14) yes
O11 C12 1.385(13) yes
O20 C19 1.411(16) yes
O20 C21 1.384(13) yes
O108 N107 1.20(2) yes
O109 N107 1.24(2) yes
O111 C110 1.256(13) yes
O115 C114 1.331(15) yes
O115 C116 1.395(13) yes
O122 C119 1.441(14) yes
O122 C123 1.319(16) yes
O125 C124 1.465(15) yes
O125 C126 1.419(15) yes
O131 C130 1.246(11) yes
O135 C134 1.263(11) yes
O135 C136 1.440(10) yes
O142 C139 1.431(11) yes
O142 C143 1.385(13) yes
O145 C144 1.384(15) yes
O145 C146 1.391(14) yes
O500 D5001 0.900 yes
O500 D5002 0.900 yes
O800 C801 1.45(4) yes
O800 D801 0.900 yes
N4 N6 1.357(15) yes
N4 C3 1.321(18) yes
N4 C5 1.457(19) yes
N6 N7 1.303(15) yes
N7 C2 1.362(16) yes
N7 C8 1.504(16) yes
N107 C104 1.49(2) yes
N112 C110 1.397(14) yes
N112 C113 1.501(15) yes
N112 D1121 0.900 yes
N132 C130 1.434(11) yes
N132 C133 1.531(13) yes
N132 D1321 0.900 yes
C2 C3 1.371(19) yes
C3 C19 1.504(19) yes
C5 H51 0.964 no
C5 H52 0.961 no
C5 H53 0.959 no
C8 C9 1.508(18) yes
C8 H81 0.972 no
C8 H82 0.972 no
C9 C10 1.508(16) yes
C9 H91 0.969 no
C9 H92 0.973 no
C10 H101 0.973 no
C10 H102 0.974 no
C12 C13 1.378(17) yes
C12 C17 1.371(16) yes
C13 C14 1.384(16) yes
C13 H131 0.934 no
C14 C15 1.366(15) yes
C14 H141 0.931 no
C15 C16 1.392(16) yes
C15 C18 1.563(15) yes
C16 C17 1.385(16) yes
C16 H161 0.931 no
C17 H171 0.935 no
C18 C30 1.554(16) yes
C18 C40 1.542(16) yes
C18 C50 1.556(16) yes
C19 H191 0.973 no
C19 H192 0.971 no
C21 C22 1.367(16) yes
C21 C26 1.378(17) yes
C22 C23 1.372(15) yes
C22 H221 0.934 no
C23 C24 1.396(15) yes
C23 H231 0.930 no
C24 C25 1.365(16) yes
C24 C27 1.561(15) yes
C25 C26 1.397(17) yes
C25 H251 0.934 no
C26 H261 0.933 no
C27 C60 1.536(16) yes
C27 C70 1.567(16) yes
C27 C80 1.548(16) yes
C30 C31 1.366(17) yes
C30 C35 1.407(16) yes
C31 C32 1.373(18) yes
C31 H311 0.929 no
C32 C33 1.388(18) yes
C32 H321 0.930 no
C33 C34 1.368(17) yes
C33 C36 1.548(15) yes
C34 C35 1.372(16) yes
C34 H341 0.937 no
C35 H351 0.935 no
C36 C37 1.524(14) yes
C36 C38 1.528(13) yes
C36 C39 1.515(14) yes
C37 H371 0.960 no
C37 H372 0.960 no
C37 H373 0.961 no
C38 H381 0.960 no
C38 H382 0.960 no
C38 H383 0.961 no
C39 H391 0.959 no
C39 H392 0.961 no
C39 H393 0.959 no
C40 C41 1.378(16) yes
C40 C45 1.394(16) yes
C41 C42 1.354(17) yes
C41 H411 0.930 no
C42 C43 1.398(18) yes
C42 H421 0.931 no
C43 C44 1.385(18) yes
C43 C46 1.545(15) yes
C44 C45 1.389(18) yes
C44 H441 0.933 no
C45 H451 0.933 no
C46 C47 1.541(14) yes
C46 C48 1.539(14) yes
C46 C49 1.521(14) yes
C47 H471 0.962 no
C47 H472 0.963 no
C47 H473 0.963 no
C48 H481 0.960 no
C48 H482 0.958 no
C48 H483 0.961 no
C49 H491 0.964 no
C49 H492 0.965 no
C49 H493 0.961 no
C50 C51 1.404(16) yes
C50 C55 1.386(16) yes
C51 C52 1.385(17) yes
C51 H511 0.934 no
C52 C53 1.391(17) yes
C52 H521 0.931 no
C53 C54 1.381(16) yes
C53 C56 1.555(16) yes
C54 C55 1.376(16) yes
C54 H541 0.936 no
C55 H551 0.936 no
C56 C57 1.516(15) yes
C56 C58 1.546(15) yes
C56 C59 1.516(14) yes
C57 H571 0.969 no
C57 H572 0.964 no
C57 H573 0.964 no
C58 H581 0.963 no
C58 H582 0.963 no
C58 H583 0.963 no
C59 H591 0.964 no
C59 H592 0.959 no
C59 H593 0.961 no
C60 C61 1.382(15) yes
C60 C65 1.415(16) yes
C61 C62 1.362(17) yes
C61 H611 0.929 no
C62 C63 1.400(19) yes
C62 H621 0.935 no
C63 C64 1.377(19) yes
C63 C66 1.528(16) yes
C64 C65 1.371(17) yes
C64 H641 0.935 no
C65 H651 0.936 no
C66 C67 1.509(16) yes
C66 C68 1.522(16) yes
C66 C69 1.528(17) yes
C67 H671 0.961 no
C67 H672 0.960 no
C67 H673 0.963 no
C68 H681 0.962 no
C68 H682 0.963 no
C68 H683 0.961 no
C69 H691 0.960 no
C69 H692 0.961 no
C69 H693 0.962 no
C70 C71 1.371(16) yes
C70 C75 1.403(17) yes
C71 C72 1.383(18) yes
C71 H711 0.930 no
C72 C73 1.38(2) yes
C72 H721 0.932 no
C73 C74 1.36(2) yes
C73 C76 1.550(17) yes
C74 C75 1.411(18) yes
C74 H741 0.935 no
C75 H751 0.950 no
C76 C77 1.538(16) yes
C76 C78 1.523(14) yes
C76 C79 1.516(15) yes
C77 H771 0.962 no
C77 H772 0.959 no
C77 H773 0.964 no
C78 H781 0.964 no
C78 H782 0.963 no
C78 H783 0.961 no
C79 H791 0.960 no
C79 H792 0.957 no
C79 H793 0.959 no
C80 C81 1.398(15) yes
C80 C85 1.356(15) yes
C81 C82 1.409(16) yes
C81 H811 0.933 no
C82 C83 1.385(17) yes
C82 H821 0.938 no
C83 C84 1.394(16) yes
C83 C86 1.537(14) yes
C84 C85 1.385(16) yes
C84 H841 0.930 no
C85 H851 0.931 no
C86 C87 1.536(14) yes
C86 C88 1.530(13) yes
C86 C89 1.531(14) yes
C87 H871 0.959 no
C87 H872 0.962 no
C87 H873 0.962 no
C88 H881 0.962 no
C88 H882 0.961 no
C88 H883 0.964 no
C89 H891 0.963 no
C89 H892 0.962 no
C89 H893 0.961 no
C101 C102 1.427(19) yes
C101 C106 1.45(2) yes
C101 H1011 0.926 no
C102 C103 1.34(2) yes
C102 C130 1.455(17) yes
C103 C104 1.38(2) yes
C103 H1031 0.935 no
C104 C105 1.35(2) yes
C105 C106 1.33(2) yes
C105 H1051 0.931 no
C106 C110 1.48(2) yes
C113 C114 1.591(15) yes
C113 H1131 0.972 no
C113 H1132 0.973 no
C114 H1141 0.950 no
C114 H1142 0.950 no
C116 C117 1.409(13) yes
C116 C121 1.371(13) yes
C117 C118 1.385(13) yes
C117 H1171 0.929 no
C118 C119 1.361(13) yes
C118 H1181 0.929 no
C119 C120 1.413(13) yes
C120 C121 1.374(13) yes
C120 H1201 0.932 no
C121 H1211 0.932 no
C123 C124 1.550(15) yes
C123 H1231 0.950 no
C123 H1232 0.950 no
C124 H1241 0.970 no
C124 H1242 0.966 no
C126 C127 1.511(15) yes
C126 H1261 0.971 no
C126 H1262 0.968 no
C127 C147 1.293(16) yes
C127 H1271 0.933 no
C133 C134 1.609(13) yes
C133 H1331 0.978 no
C133 H1332 0.965 no
C134 H1341 0.950 no
C134 H1342 0.950 no
C136 C137 1.367(11) yes
C136 C141 1.415(11) yes
C137 C138 1.381(11) yes
C137 H1371 0.934 no
C138 C139 1.345(11) yes
C138 H1381 0.934 no
C139 C140 1.431(11) yes
C140 C141 1.407(11) yes
C140 H1401 0.930 no
C141 H1411 0.926 no
C143 C144 1.584(14) yes
C143 H1431 0.967 no
C143 H1432 0.975 no
C144 H1441 0.964 no
C144 H1442 0.977 no
C146 C147 1.512(15) yes
C146 H1461 0.968 no
C146 H1462 0.971 no
C147 H1471 0.930 no
C400 D4001 0.980 yes
C600 D6001 0.981 yes
C610 D6101 0.983 yes
C801 D8011 0.950 yes
C801 D8012 0.950 yes
C801 D8013 0.950 yes

loop_
_geom_hbond_atom_site_label_D
_geom_hbond_atom_site_label_H
_geom_hbond_atom_site_label_A
_geom_hbond_site_symmetry_A
_geom_hbond_angle_DHA
_geom_hbond_distance_DH
_geom_hbond_distance_HA
_geom_hbond_distance_DA
_geom_hbond_publ_flag
C5 H53 O125 . 139 0.96 2.49 3.27(2) yes
C9 H92 O131 2_666 145 0.97 2.52 3.36(2) yes
C25 H251 C71 . 129 0.93 2.41 3.08(2) yes
C45 H451 C35 . 120 0.93 2.47 3.05(2) yes
C55 H551 C41 . 120 0.94 2.51 3.09(2) yes
C65 H651 C23 . 124 0.94 2.59 3.20(2) yes
C75 H751 C85 . 125 0.95 2.46 3.10(2) yes
C81 H811 C61 . 125 0.93 2.46 3.09(2) yes
C113 H1132 O800 . 142 0.97 2.51 3.33(2) yes
C123 H1232 O500 2_666 157 0.95 2.36 3.25(2) yes
